data_1546475
loop_
_publ_author_name
'Matvienko, Alexander A.'
'Maslennikov, Daniel V.'
'Zakharov, Boris A.'
'Sidelnikov, Anatoly A.'
'Chizhik, Stanislav A.'
'Boldyreva, Elena V.'

_publ_section_title
;
 Structural aspects of displacive transformations: what can optical
 microscopy contribute? Dehydration of Sm~2~(C~2~O~4~)~3~&#x00B7;10H~2~O
 as a case study
;
_journal_coeditor_code LT5002SUP1
_journal_issue 5
_journal_name_full IUCrJ
_journal_page_first
;
;
_journal_paper_doi 10.1107/S2052252517008624
_journal_volume 4
_journal_year 2017
_chemical_formula_moiety 'C3 H6 O9 Sm, 2 H2 O'
_chemical_formula_sum 'C3 H10 O11 Sm'
_chemical_formula_weight 372.46
_space_group_crystal_system monoclinic
_space_group_IT_number 14
_space_group_name_Hall '-P 2ybc'
_space_group_name_H-M_alt 'P 1 21/c 1'
_symmetry_space_group_name_Hall '-P 2ybc'
_symmetry_space_group_name_H-M 'P 1 21/c 1'
_atom_sites_solution_hydrogens difmap
_atom_sites_solution_primary direct
_atom_sites_solution_secondary difmap
_audit_creation_method SHELXL-2016/6
_cell_angle_alpha 90
_cell_angle_beta 118.906(2)
_cell_angle_gamma 90
_cell_formula_units_Z 4
_cell_length_a 11.5863(5)
_cell_length_b 9.6080(2)
_cell_length_c 10.1371(2)
_cell_measurement_reflns_used 4549
_cell_measurement_temperature 293(2)
_cell_measurement_theta_max 28.1970
_cell_measurement_theta_min 2.0038
_cell_volume 987.88(5)
_computing_structure_refinement 'SHELXL-2016/6 (Sheldrick, 2016)'
_diffrn_ambient_temperature 293(2)
_diffrn_measured_fraction_theta_full 1.000
_diffrn_measured_fraction_theta_max 1.000
_diffrn_measurement_device_type 'Xcalibur, Ruby, Gemini ultra'
_diffrn_measurement_method \w-scan
_diffrn_radiation_monochromator graphite
_diffrn_radiation_source 'Enhance (Mo) X-ray Source'
_diffrn_radiation_type MoK\a
_diffrn_radiation_wavelength 0.71073
_diffrn_reflns_av_R_equivalents 0.0325
_diffrn_reflns_av_unetI/netI 0.0334
_diffrn_reflns_Laue_measured_fraction_full 1.000
_diffrn_reflns_Laue_measured_fraction_max 1.000
_diffrn_reflns_limit_h_max 12
_diffrn_reflns_limit_h_min -14
_diffrn_reflns_limit_k_max 11
_diffrn_reflns_limit_k_min -12
_diffrn_reflns_limit_l_max 12
_diffrn_reflns_limit_l_min -11
_diffrn_reflns_number 6384
_diffrn_reflns_point_group_measured_fraction_full 1.000
_diffrn_reflns_point_group_measured_fraction_max 1.000
_diffrn_reflns_theta_full 25.242
_diffrn_reflns_theta_max 26.371
_diffrn_reflns_theta_min 2.008
_exptl_absorpt_coefficient_mu 5.992
_exptl_absorpt_correction_T_max 1.00000
_exptl_absorpt_correction_T_min 0.43387
_exptl_absorpt_correction_type multi-scan
_exptl_absorpt_process_details
;
CrysAlisPro, Agilent Technologies,
Version 1.171.35.21 (release 20-01-2012 CrysAlis171 .NET)
(compiled Jan 23 2012,18:06:46)
Empirical absorption correction using spherical harmonics,
 implemented in SCALE3 ABSPACK scaling algorithm.
;
_exptl_crystal_colour colourless
_exptl_crystal_density_diffrn 2.504
_exptl_crystal_description prism
_exptl_crystal_F_000 712
_exptl_crystal_size_max 0.30
_exptl_crystal_size_mid 0.10
_exptl_crystal_size_min 0.02
_refine_diff_density_max 0.763
_refine_diff_density_min -0.721
_refine_diff_density_rms 0.136
_refine_ls_extinction_method none
_refine_ls_goodness_of_fit_ref 1.043
_refine_ls_hydrogen_treatment refxyz
_refine_ls_matrix_type full
_refine_ls_number_parameters 176
_refine_ls_number_reflns 2022
_refine_ls_number_restraints 31
_refine_ls_restrained_S_all 1.056
_refine_ls_R_factor_all 0.0250
_refine_ls_R_factor_gt 0.0220
_refine_ls_shift/su_max 0.019
_refine_ls_shift/su_mean 0.000
_refine_ls_structure_factor_coef Fsqd
_refine_ls_weighting_details 'w=1/[\s^2^(Fo^2^)+(0.0305P)^2^] where P=(Fo^2^+2Fc^2^)/3'
_refine_ls_weighting_scheme calc
_refine_ls_wR_factor_gt 0.0538
_refine_ls_wR_factor_ref 0.0562
_reflns_Friedel_coverage 0.000
_reflns_number_gt 1853
_reflns_number_total 2022
_reflns_threshold_expression 'I > 2\s(I)'
_cod_data_source_file lt5002.cif
_cod_data_source_block I
_cod_database_code 1546475
_shelx_shelxl_version_number 2016/6
_shelx_space_group_comment
;
The symmetry employed for this shelxl refinement is uniquely defined
by the following loop, which should always be used as a source of
symmetry information in preference to the above space-group names.
They are only intended as comments.
;

loop_
_space_group_symop_operation_xyz
'x, y, z'
'-x, y+1/2, -z+1/2'
'-x, -y, -z'
'x, -y-1/2, z-1/2'

loop_
_atom_site_label
_atom_site_type_symbol
_atom_site_fract_x
_atom_site_fract_y
_atom_site_fract_z
_atom_site_U_iso_or_equiv
_atom_site_adp_type
_atom_site_occupancy
_atom_site_site_symmetry_order
_atom_site_calc_flag
_atom_site_refinement_flags_posn
_atom_site_refinement_flags_adp
_atom_site_refinement_flags_occupancy
C1 C 0.0006(4) 0.5526(3) 0.5578(4) 0.0129(7) Uani 1 1 d . . .
C2 C 0.4453(4) 0.5257(4) 1.0161(4) 0.0157(8) Uani 1 1 d . . .
C3 C 0.4670(3) 0.4290(4) 0.4695(4) 0.0148(7) Uani 1 1 d . . .
O1 O -0.1074(3) 0.5733(3) 0.5547(3) 0.0189(5) Uani 1 1 d . . .
O2 O 0.1080(2) 0.6083(3) 0.6447(3) 0.0211(6) Uani 1 1 d . . .
O3 O 0.3392(3) 0.5634(3) 0.9061(3) 0.0248(6) Uani 1 1 d . . .
O4 O 0.4717(3) 0.5259(3) 1.1523(3) 0.0196(6) Uani 1 1 d . . .
O5 O 0.3740(3) 0.3961(3) 0.4923(3) 0.0237(6) Uani 1 1 d . . .
O6 O 0.5118(2) 0.3574(3) 0.4010(3) 0.0188(5) Uani 1 1 d . . .
O7 O 0.2033(3) 0.6848(3) 0.4040(4) 0.0330(7) Uani 1 1 d D . .
H7A H 0.237(5) 0.758(4) 0.404(6) 0.049 Uiso 1 1 d D U .
H7B H 0.124(4) 0.691(6) 0.353(5) 0.049 Uiso 1 1 d D U .
O8 O 0.2895(3) 0.3072(3) 0.7162(4) 0.0344(7) Uani 1 1 d D . .
H8A H 0.358(4) 0.260(5) 0.781(5) 0.052 Uiso 1 1 d D U .
H8B H 0.230(4) 0.283(6) 0.730(6) 0.052 Uiso 1 1 d D U .
O9 O 0.3310(3) 0.7114(3) 1.2140(4) 0.0354(8) Uani 1 1 d D . .
H9A H 0.378(5) 0.660(5) 1.194(6) 0.053 Uiso 1 1 d D U .
H9B H 0.288(5) 0.674(5) 1.256(6) 0.053 Uiso 1 1 d D U .
O10 O 0.1601(15) 0.4063(17) 0.991(2) 0.119(5) Uani 0.419(3) 1 d . U P
O11 O 0.100(2) 0.501(3) 1.026(3) 0.221(10) Uani 0.473(3) 1 d . U P
O12 O 0.0587(10) 0.2069(15) 0.6815(13) 0.081(4) Uani 0.394(3) 1 d . U P
O13 O 0.0779(6) 0.3185(8) 0.7916(10) 0.098(3) Uani 0.714(3) 1 d . U P
Sm1 Sm 0.30947(2) 0.54402(2) 0.64049(2) 0.01157(8) Uani 1 1 d . . .

loop_
_atom_site_aniso_label
_atom_site_aniso_U_11
_atom_site_aniso_U_22
_atom_site_aniso_U_33
_atom_site_aniso_U_23
_atom_site_aniso_U_13
_atom_site_aniso_U_12
C1 0.0084(18) 0.0159(18) 0.0139(19) 0.0013(12) 0.0050(15) 0.0017(13)
C2 0.016(2) 0.0186(18) 0.0113(19) 0.0004(13) 0.0060(16) 0.0023(15)
C3 0.0084(17) 0.0183(17) 0.0135(18) -0.0016(13) 0.0019(14) -0.0007(15)
O1 0.0098(13) 0.0248(13) 0.0217(15) -0.0058(10) 0.0075(11) 0.0002(11)
O2 0.0115(13) 0.0287(14) 0.0201(14) -0.0111(11) 0.0053(11) -0.0051(12)
O3 0.0162(15) 0.0397(16) 0.0143(14) 0.0023(11) 0.0041(12) 0.0126(12)
O4 0.0137(14) 0.0307(15) 0.0133(14) 0.0002(10) 0.0057(12) 0.0060(11)
O5 0.0199(14) 0.0255(14) 0.0352(16) -0.0125(11) 0.0209(13) -0.0123(12)
O6 0.0187(13) 0.0205(13) 0.0224(14) -0.0068(10) 0.0140(11) -0.0019(11)
O7 0.0226(16) 0.0360(17) 0.0326(17) 0.0159(14) 0.0071(13) -0.0009(15)
O8 0.0233(16) 0.0299(16) 0.0416(19) 0.0182(13) 0.0089(14) 0.0013(14)
O9 0.047(2) 0.0276(16) 0.054(2) 0.0128(14) 0.0423(17) 0.0131(15)
O10 0.083(9) 0.106(10) 0.172(13) 0.049(9) 0.065(9) 0.007(8)
O11 0.183(17) 0.196(15) 0.278(19) -0.006(14) 0.107(14) -0.054(14)
O12 0.042(6) 0.116(9) 0.076(8) 0.038(7) 0.021(5) -0.014(7)
O13 0.053(4) 0.100(5) 0.131(7) 0.084(5) 0.036(4) 0.010(4)
Sm1 0.00716(12) 0.01658(12) 0.01070(12) 0.00000(6) 0.00411(9) -0.00008(7)

loop_
_atom_type_symbol
_atom_type_description
_atom_type_scat_dispersion_real
_atom_type_scat_dispersion_imag
_atom_type_scat_source
C C 0.0033 0.0016 'International Tables Vol C Tables 4.2.6.8 and 6.1.1.4'
H H 0.0000 0.0000 'International Tables Vol C Tables 4.2.6.8 and 6.1.1.4'
O O 0.0106 0.0060 'International Tables Vol C Tables 4.2.6.8 and 6.1.1.4'
Sm Sm -0.1638 3.4418 'International Tables Vol C Tables 4.2.6.8 and 6.1.1.4'

loop_
_geom_angle_atom_site_label_1
_geom_angle_atom_site_label_2
_geom_angle_atom_site_label_3
_geom_angle
_geom_angle_site_symmetry_1
_geom_angle_site_symmetry_3
O2 C1 O1 126.4(3) . .
O2 C1 C1 117.2(4) . 3_566
O1 C1 C1 116.4(4) . 3_566
O3 C2 O4 126.2(3) . .
O3 C2 C2 117.4(4) . 3_667
O4 C2 C2 116.4(4) . 3_667
O5 C3 O6 126.1(3) . .
O5 C3 C3 117.2(4) . 3_666
O6 C3 C3 116.7(4) . 3_666
C1 O1 Sm1 119.5(2) . 3_566
C1 O2 Sm1 121.1(2) . .
C2 O3 Sm1 119.6(2) . .
C2 O4 Sm1 122.3(2) . 3_667
C3 O5 Sm1 121.1(2) . .
C3 O6 Sm1 119.0(2) . 3_666
O5 Sm1 O2 137.92(8) . .
O5 Sm1 O9 137.22(9) . 4_575
O2 Sm1 O9 73.03(9) . 4_575
O5 Sm1 O8 75.78(10) . .
O2 Sm1 O8 89.64(10) . .
O9 Sm1 O8 144.13(11) 4_575 .
O5 Sm1 O4 82.60(9) . 3_667
O2 Sm1 O4 130.57(9) . 3_667
O9 Sm1 O4 95.17(10) 4_575 3_667
O8 Sm1 O4 72.26(10) . 3_667
O5 Sm1 O1 72.31(8) . 3_566
O2 Sm1 O1 65.63(8) . 3_566
O9 Sm1 O1 126.67(10) 4_575 3_566
O8 Sm1 O1 68.47(10) . 3_566
O4 Sm1 O1 137.32(8) 3_667 3_566
O5 Sm1 O6 65.74(8) . 3_666
O2 Sm1 O6 142.09(9) . 3_666
O9 Sm1 O6 73.43(9) 4_575 3_666
O8 Sm1 O6 128.21(10) . 3_666
O4 Sm1 O6 69.68(9) 3_667 3_666
O1 Sm1 O6 125.28(8) 3_566 3_666
O5 Sm1 O7 83.07(10) . .
O2 Sm1 O7 81.28(10) . .
O9 Sm1 O7 72.67(12) 4_575 .
O8 Sm1 O7 136.64(11) . .
O4 Sm1 O7 141.94(9) 3_667 .
O1 Sm1 O7 69.19(10) 3_566 .
O6 Sm1 O7 72.29(9) 3_666 .
O5 Sm1 O3 140.30(9) . .
O2 Sm1 O3 66.69(9) . .
O9 Sm1 O3 70.46(10) 4_575 .
O8 Sm1 O3 73.87(10) . .
O4 Sm1 O3 64.17(8) 3_667 .
O1 Sm1 O3 117.89(9) 3_566 .
O6 Sm1 O3 116.82(9) 3_666 .
O7 Sm1 O3 136.57(10) . .

loop_
_geom_bond_atom_site_label_1
_geom_bond_atom_site_label_2
_geom_bond_distance
_geom_bond_site_symmetry_2
C1 O2 1.246(4) .
C1 O1 1.252(4) .
C1 C1 1.542(7) 3_566
C2 O3 1.249(5) .
C2 O4 1.261(4) .
C2 C2 1.536(7) 3_667
C3 O5 1.246(4) .
C3 O6 1.255(4) .
C3 C3 1.540(7) 3_666
O1 Sm1 2.488(3) 3_566
O2 Sm1 2.435(2) .
O3 Sm1 2.551(3) .
O4 Sm1 2.479(3) 3_667
O5 Sm1 2.433(2) .
O6 Sm1 2.491(2) 3_666
O7 Sm1 2.498(3) .
O8 Sm1 2.447(3) .
O9 Sm1 2.441(3) 4_576
O10 O11 1.30(3) .
O12 O13 1.485(15) .

loop_
_geom_torsion_atom_site_label_1
_geom_torsion_atom_site_label_2
_geom_torsion_atom_site_label_3
_geom_torsion_atom_site_label_4
_geom_torsion
_geom_torsion_site_symmetry_1
_geom_torsion_site_symmetry_4
O2 C1 O1 Sm1 176.9(3) . 3_566
C1 C1 O1 Sm1 -3.1(5) 3_566 3_566
O1 C1 O2 Sm1 176.8(3) . .
C1 C1 O2 Sm1 -3.2(5) 3_566 .
O4 C2 O3 Sm1 -177.8(3) . .
C2 C2 O3 Sm1 2.3(5) 3_667 .
O3 C2 O4 Sm1 -177.6(3) . 3_667
C2 C2 O4 Sm1 2.3(5) 3_667 3_667
O6 C3 O5 Sm1 176.5(3) . .
C3 C3 O5 Sm1 -3.7(5) 3_666 .
O5 C3 O6 Sm1 176.5(3) . 3_666
C3 C3 O6 Sm1 -3.3(5) 3_666 3_666
